data_4516006
loop_
_publ_author_name
'Nandi, Sujay Kumar'
'Maji, Krishnendu'
'Haldar, Debasish'

_publ_section_title
;
 Self-Healing Hydrogel from a Dipeptide and HCl Sensing.
;
_journal_issue 4
_journal_name_full 'ACS omega'
_journal_page_first 3744
_journal_page_last 3751
_journal_paper_doi 10.1021/acsomega.8b00358
_journal_volume 3
_journal_year 2018
_chemical_absolute_configuration s
_chemical_formula_moiety 'C18 H26 N2 O5'
_chemical_formula_sum 'C18 H26 N2 O5'
_chemical_formula_weight 350.41
_space_group_crystal_system orthorhombic
_space_group_IT_number 19
_space_group_name_Hall 'P 2ac 2ab'
_space_group_name_H-M_alt 'P 21 21 21'
_atom_sites_solution_hydrogens geom
_atom_sites_solution_primary direct
_audit_creation_date 2018-03-12
_audit_creation_method
;
Olex2 1.2
(compiled 2017.08.10 svn.r3458 for OlexSys, GUI svn.r5381)
;
_cell_angle_alpha 90
_cell_angle_beta 90
_cell_angle_gamma 90
_cell_formula_units_Z 4
_cell_length_a 6.2327(3)
_cell_length_b 10.6629(6)
_cell_length_c 27.4700(13)
_cell_measurement_reflns_used 1854
_cell_measurement_temperature 100.01(10)
_cell_measurement_theta_max 24.9000
_cell_measurement_theta_min 2.9160
_cell_volume 1825.62(16)
_computing_cell_refinement
;
CrysAlisPro, Agilent Technologies,
Version 1.171.37.34 (release 22-05-2014 CrysAlis171 .NET)
(compiled May 22 2014,16:03:01)
;
_computing_data_collection
;
CrysAlisPro, Agilent Technologies,
Version 1.171.37.34 (release 22-05-2014 CrysAlis171 .NET)
(compiled May 22 2014,16:03:01)
;
_computing_data_reduction
;
CrysAlisPro, Agilent Technologies,
Version 1.171.37.34 (release 22-05-2014 CrysAlis171 .NET)
(compiled May 22 2014,16:03:01)
;
_computing_molecular_graphics 'Olex2 (Dolomanov et al., 2009)'
_computing_publication_material 'Olex2 (Dolomanov et al., 2009)'
_computing_structure_refinement 'ShelXL (Sheldrick, 2015)'
_computing_structure_solution 'ShelXS (Sheldrick, 2008)'
_diffrn_ambient_environment N~2~
_diffrn_ambient_temperature 100.01(10)
_diffrn_detector 'CCD plate'
_diffrn_detector_area_resol_mean 15.9160
_diffrn_detector_type Eos
_diffrn_measured_fraction_theta_full 0.995
_diffrn_measured_fraction_theta_max 0.995
_diffrn_measurement_details
;
#__ type_ start__ end____ width___ exp.time_
  1 omega   35.00  114.00   1.0000   10.0000
omega____ theta____ kappa____ phi______ frames
    -       28.5461  178.0000  120.0000 79

#__ type_ start__ end____ width___ exp.time_
  2 omega  -43.00   62.00   1.0000   10.0000
omega____ theta____ kappa____ phi______ frames
    -       28.5461  -57.0000  120.0000 105
;
_diffrn_measurement_device 'four-circle diffractometer'
_diffrn_measurement_device_type 'SuperNova, Dual, Cu at zero, Eos'
_diffrn_measurement_method '\w scans'
_diffrn_orient_matrix_UB_11 -0.0302409000
_diffrn_orient_matrix_UB_12 -0.0147499000
_diffrn_orient_matrix_UB_13 -0.0242195000
_diffrn_orient_matrix_UB_21 -0.0389340000
_diffrn_orient_matrix_UB_22 0.0619891000
_diffrn_orient_matrix_UB_23 -0.0032118000
_diffrn_orient_matrix_UB_31 0.1026085000
_diffrn_orient_matrix_UB_32 0.0190062000
_diffrn_orient_matrix_UB_33 -0.0083630000
_diffrn_radiation_monochromator mirror
_diffrn_radiation_probe x-ray
_diffrn_radiation_type MoK\a
_diffrn_radiation_wavelength 0.71073
_diffrn_reflns_av_R_equivalents 0.0407
_diffrn_reflns_av_unetI/netI 0.0678
_diffrn_reflns_Laue_measured_fraction_full 0.995
_diffrn_reflns_Laue_measured_fraction_max 0.995
_diffrn_reflns_limit_h_max 7
_diffrn_reflns_limit_h_min -3
_diffrn_reflns_limit_k_max 12
_diffrn_reflns_limit_k_min -5
_diffrn_reflns_limit_l_max 27
_diffrn_reflns_limit_l_min -32
_diffrn_reflns_number 4373
_diffrn_reflns_point_group_measured_fraction_full 0.951
_diffrn_reflns_point_group_measured_fraction_max 0.951
_diffrn_reflns_theta_full 25.024
_diffrn_reflns_theta_max 25.024
_diffrn_reflns_theta_min 2.418
_diffrn_source 'SuperNova (Mo) X-ray Source'
_exptl_absorpt_coefficient_mu 0.093
_exptl_absorpt_correction_T_max 1.00000
_exptl_absorpt_correction_T_min 0.68222
_exptl_absorpt_correction_type multi-scan
_exptl_absorpt_process_details
;
CrysAlisPro, Agilent Technologies,
Version 1.171.37.34 (release 22-05-2014 CrysAlis171 .NET)
(compiled May 22 2014,16:03:01)
Empirical absorption correction using spherical harmonics,
 implemented in SCALE3 ABSPACK scaling algorithm.
;
_exptl_crystal_colour white
_exptl_crystal_density_diffrn 1.275
_exptl_crystal_description prism
_exptl_crystal_F_000 622
_exptl_crystal_size_max 0.3
_exptl_crystal_size_mid 0.2
_exptl_crystal_size_min 0.1
_refine_diff_density_max 0.277
_refine_diff_density_min -0.257
_refine_diff_density_rms 0.062
_refine_ls_abs_structure_details
;
 Flack x determined using 940 quotients [(I+)-(I-)]/[(I+)+(I-)]
 (Parsons, Flack and Wagner, Acta Cryst. B69 (2013) 249-259).
;
_refine_ls_abs_structure_Flack 0.003(10)
_refine_ls_extinction_method none
_refine_ls_goodness_of_fit_ref 1.045
_refine_ls_hydrogen_treatment constr
_refine_ls_matrix_type full
_refine_ls_number_parameters 232
_refine_ls_number_reflns 3076
_refine_ls_number_restraints 0
_refine_ls_restrained_S_all 1.045
_refine_ls_R_factor_all 0.0519
_refine_ls_R_factor_gt 0.0457
_refine_ls_shift/su_max 0.000
_refine_ls_shift/su_mean 0.000
_refine_ls_structure_factor_coef Fsqd
_refine_ls_weighting_details 'w=1/[\s^2^(Fo^2^)+(0.0644P)^2^] where P=(Fo^2^+2Fc^2^)/3'
_refine_ls_weighting_scheme calc
_refine_ls_wR_factor_gt 0.1173
_refine_ls_wR_factor_ref 0.1231
_reflns_Friedel_coverage 0.628
_reflns_Friedel_fraction_full 0.890
_reflns_Friedel_fraction_max 0.890
_reflns_number_gt 2734
_reflns_number_total 3076
_reflns_threshold_expression 'I > 2\s(I)'
_cod_data_source_file ao8b00358_si_002.cif
_cod_data_source_block bpaiboh_final
_cod_database_code 4516006
_shelx_shelxl_version_number 2014/7
_chemical_oxdiff_formula 'C H N O'
_shelx_space_group_comment
;
The symmetry employed for this shelxl refinement is uniquely defined
by the following loop, which should always be used as a source of
symmetry information in preference to the above space-group names.
They are only intended as comments.
;
_reflns_odcompleteness_completeness 86.43
_reflns_odcompleteness_iscentric 1
_reflns_odcompleteness_theta 26.32
_olex2_refinement_description
;
1. Fixed Uiso
 At 1.2 times of:
  All C(H) groups, All C(H,H) groups, All N(H) groups
 At 1.5 times of:
  All C(H,H,H) groups, All O(H) groups
2.a Ternary CH refined with riding coordinates:
 C2(H2A)
2.b Secondary CH2 refined with riding coordinates:
 C4(H4A,H4B)
2.c Aromatic/amide H refined with riding coordinates:
 N1(H1), N2(H2), C2AA(H2AA), C4AA(H4AA), C5AA(H5AA), C6AA(H6AA), C7AA(H7AA)
2.d Idealised Me refined as rotating group:
 C3(H3A,H3B,H3C), C5(H5A,H5B,H5C), C7(H7A,H7B,H7C), C8(H8A,H8B,H8C), C8AA(H8AA,
 H8AB,H8AC)
2.e Idealised tetrahedral OH refined as rotating group:
 O(H)
;
_olex2_submission_special_instructions 'No special instructions were received'

loop_
_space_group_symop_operation_xyz
'x, y, z'
'-x+1/2, -y, z+1/2'
'x+1/2, -y+1/2, -z'
'-x, y+1/2, -z+1/2'

loop_
_atom_site_label
_atom_site_type_symbol
_atom_site_fract_x
_atom_site_fract_y
_atom_site_fract_z
_atom_site_U_iso_or_equiv
_atom_site_adp_type
_atom_site_occupancy
_atom_site_site_symmetry_order
_atom_site_calc_flag
_atom_site_refinement_flags_posn
O0AA O -0.0757(4) -0.3745(2) -0.23466(8) 0.0174(6) Uani 1 1 d .
O1AA O 0.3489(4) -0.5243(2) -0.11596(8) 0.0180(6) Uani 1 1 d .
O5 O -0.1535(4) -0.6786(2) -0.23470(8) 0.0172(5) Uani 1 1 d .
H H -0.0812 -0.7331 -0.2479 0.026 Uiso 1 1 calc GR
O3AA O -0.3180(4) -0.6749(2) -0.30712(8) 0.0211(6) Uani 1 1 d .
O4AA O -0.0080(4) -0.5702(2) -0.11008(9) 0.0201(6) Uani 1 1 d .
N1 N -0.3618(4) -0.4737(2) -0.20156(10) 0.0133(6) Uani 1 1 d .
H1 H -0.4313 -0.4870 -0.1750 0.016 Uiso 1 1 calc R
N2 N 0.0916(5) -0.3834(3) -0.13710(10) 0.0160(7) Uani 1 1 d .
H2 H 0.1858 -0.3257 -0.1416 0.019 Uiso 1 1 calc R
C0AA C 0.0140(7) -0.7001(3) -0.09068(12) 0.0198(8) Uani 1 1 d .
C1AA C -0.1234(6) -0.1624(3) -0.09291(12) 0.0189(8) Uani 1 1 d .
C2AA C -0.2781(7) -0.1678(3) -0.05644(12) 0.0242(9) Uani 1 1 d .
H2AA H -0.4126 -0.2011 -0.0634 0.029 Uiso 1 1 calc R
C3AA C -0.2961(5) -0.6340(3) -0.26616(11) 0.0137(7) Uani 1 1 d .
C C 0.1594(6) -0.4969(3) -0.12064(11) 0.0140(7) Uani 1 1 d .
C1 C -0.4454(5) -0.5327(3) -0.24612(11) 0.0142(7) Uani 1 1 d .
C2 C -0.1321(6) -0.3544(3) -0.14751(12) 0.0158(8) Uani 1 1 d .
H2A H -0.2233 -0.3975 -0.1238 0.019 Uiso 1 1 calc R
C4AA C -0.2348(7) -0.1240(3) -0.00977(13) 0.0290(9) Uani 1 1 d .
H4AA H -0.3396 -0.1283 0.0143 0.035 Uiso 1 1 calc R
C3 C -0.4936(6) -0.4361(3) -0.28586(12) 0.0197(8) Uani 1 1 d .
H3A H -0.5918 -0.3744 -0.2735 0.030 Uiso 1 1 calc GR
H3B H -0.5564 -0.4774 -0.3134 0.030 Uiso 1 1 calc GR
H3C H -0.3627 -0.3957 -0.2956 0.030 Uiso 1 1 calc GR
C4 C -0.1703(6) -0.2122(3) -0.14341(12) 0.0172(8) Uani 1 1 d .
H4A H -0.0796 -0.1692 -0.1667 0.021 Uiso 1 1 calc R
H4B H -0.3184 -0.1940 -0.1516 0.021 Uiso 1 1 calc R
C5AA C 0.0762(6) -0.1128(3) -0.08162(12) 0.0221(9) Uani 1 1 d .
H5AA H 0.1820 -0.1092 -0.1054 0.027 Uiso 1 1 calc R
C6AA C -0.0351(8) -0.0742(3) 0.00072(13) 0.0274(10) Uani 1 1 d .
H6AA H -0.0052 -0.0448 0.0319 0.033 Uiso 1 1 calc R
C5 C 0.1481(7) -0.7799(3) -0.12502(13) 0.0224(8) Uani 1 1 d .
H5A H 0.0904 -0.7743 -0.1574 0.034 Uiso 1 1 calc GR
H5B H 0.1451 -0.8656 -0.1144 0.034 Uiso 1 1 calc GR
H5C H 0.2934 -0.7501 -0.1250 0.034 Uiso 1 1 calc GR
C7AA C 0.1198(7) -0.0683(3) -0.03521(13) 0.0257(9) Uani 1 1 d .
H7AA H 0.2538 -0.0344 -0.0282 0.031 Uiso 1 1 calc R
C6 C -0.1884(6) -0.4015(3) -0.19875(11) 0.0142(7) Uani 1 1 d .
C7 C -0.6524(6) -0.5998(3) -0.23170(12) 0.0183(8) Uani 1 1 d .
H7A H -0.6251 -0.6538 -0.2044 0.027 Uiso 1 1 calc GR
H7B H -0.7031 -0.6489 -0.2587 0.027 Uiso 1 1 calc GR
H7C H -0.7592 -0.5390 -0.2230 0.027 Uiso 1 1 calc GR
C8 C -0.2148(7) -0.7447(4) -0.08994(15) 0.0270(9) Uani 1 1 d .
H8A H -0.3004 -0.6875 -0.0712 0.040 Uiso 1 1 calc GR
H8B H -0.2213 -0.8266 -0.0755 0.040 Uiso 1 1 calc GR
H8C H -0.2688 -0.7484 -0.1226 0.040 Uiso 1 1 calc GR
C8AA C 0.1103(7) -0.6934(4) -0.03983(12) 0.0272(10) Uani 1 1 d .
H8AA H 0.2558 -0.6643 -0.0419 0.041 Uiso 1 1 calc GR
H8AB H 0.1080 -0.7753 -0.0253 0.041 Uiso 1 1 calc GR
H8AC H 0.0280 -0.6365 -0.0202 0.041 Uiso 1 1 calc GR

loop_
_atom_site_aniso_label
_atom_site_aniso_U_11
_atom_site_aniso_U_22
_atom_site_aniso_U_33
_atom_site_aniso_U_23
_atom_site_aniso_U_13
_atom_site_aniso_U_12
O0AA 0.0153(14) 0.0182(12) 0.0188(12) 0.0003(10) 0.0023(10) -0.0035(11)
O1AA 0.0141(14) 0.0222(12) 0.0177(12) -0.0006(10) -0.0008(10) 0.0005(12)
O5 0.0156(14) 0.0166(11) 0.0193(12) -0.0012(9) -0.0007(11) 0.0054(11)
O3AA 0.0204(15) 0.0281(13) 0.0149(12) -0.0042(10) -0.0005(11) 0.0068(12)
O4AA 0.0156(14) 0.0159(12) 0.0288(14) 0.0034(10) 0.0013(11) -0.0003(11)
N1 0.0113(16) 0.0161(13) 0.0125(13) -0.0013(11) 0.0012(11) 0.0004(13)
N2 0.0138(17) 0.0134(13) 0.0208(14) 0.0005(11) -0.0036(12) -0.0028(13)
C0AA 0.023(2) 0.0158(17) 0.0205(18) 0.0031(14) 0.0016(16) 0.0020(16)
C1AA 0.022(2) 0.0163(16) 0.0183(17) -0.0028(14) 0.0008(15) 0.0029(16)
C2AA 0.025(2) 0.0222(18) 0.0250(19) -0.0037(15) 0.0028(17) -0.0017(18)
C3AA 0.0086(18) 0.0163(15) 0.0163(17) 0.0038(14) 0.0010(13) -0.0035(15)
C 0.013(2) 0.0211(17) 0.0076(15) -0.0025(13) -0.0007(14) -0.0007(16)
C1 0.0128(19) 0.0159(15) 0.0138(16) -0.0009(13) -0.0008(14) 0.0000(15)
C2 0.013(2) 0.0156(15) 0.0185(16) -0.0015(13) -0.0018(14) 0.0007(16)
C4AA 0.040(3) 0.0262(19) 0.0209(18) 0.0004(16) 0.0083(18) 0.004(2)
C3 0.023(2) 0.0179(17) 0.0186(18) 0.0010(13) -0.0050(16) 0.0034(17)
C4 0.0153(19) 0.0173(16) 0.0190(17) -0.0006(14) 0.0001(15) 0.0004(16)
C5AA 0.026(2) 0.0216(18) 0.0183(18) -0.0002(14) 0.0003(16) 0.0014(18)
C6AA 0.044(3) 0.0213(18) 0.0166(18) -0.0047(15) -0.0030(17) 0.008(2)
C5 0.026(2) 0.0177(16) 0.0229(19) -0.0005(14) 0.0040(17) -0.0008(18)
C7AA 0.030(2) 0.0195(18) 0.028(2) -0.0053(15) -0.0083(18) -0.0013(18)
C6 0.015(2) 0.0105(14) 0.0169(16) 0.0002(13) -0.0016(15) 0.0029(14)
C7 0.0162(19) 0.0203(17) 0.0184(17) -0.0044(14) 0.0018(15) -0.0020(16)
C8 0.024(2) 0.0250(19) 0.032(2) 0.0036(16) 0.0028(18) -0.0021(18)
C8AA 0.035(3) 0.030(2) 0.0163(18) 0.0041(15) 0.0018(17) 0.000(2)

loop_
_atom_type_symbol
_atom_type_description
_atom_type_scat_dispersion_real
_atom_type_scat_dispersion_imag
_atom_type_scat_source
C C 0.0033 0.0016 'International Tables Vol C Tables 4.2.6.8 and 6.1.1.4'
H H 0.0000 0.0000 'International Tables Vol C Tables 4.2.6.8 and 6.1.1.4'
N N 0.0061 0.0033 'International Tables Vol C Tables 4.2.6.8 and 6.1.1.4'
O O 0.0106 0.0060 'International Tables Vol C Tables 4.2.6.8 and 6.1.1.4'

loop_
_geom_angle_atom_site_label_1
_geom_angle_atom_site_label_2
_geom_angle_atom_site_label_3
_geom_angle
C O4AA C0AA 123.3(3)
C6 N1 C1 125.7(3)
C N2 C2 123.5(3)
O4AA C0AA C5 110.4(3)
O4AA C0AA C8 102.2(3)
O4AA C0AA C8AA 108.7(3)
C5 C0AA C8AA 112.3(3)
C8 C0AA C5 110.7(3)
C8 C0AA C8AA 112.1(3)
C2AA C1AA C4 120.8(3)
C5AA C1AA C2AA 118.4(3)
C5AA C1AA C4 120.8(3)
C4AA C2AA C1AA 121.0(4)
O5 C3AA C1 115.2(3)
O3AA C3AA O5 123.3(3)
O3AA C3AA C1 121.3(3)
O1AA C O4AA 126.3(3)
O1AA C N2 123.2(3)
O4AA C N2 110.5(3)
N1 C1 C3AA 112.7(3)
N1 C1 C3 112.0(3)
N1 C1 C7 106.5(3)
C3AA C1 C3 109.8(3)
C7 C1 C3AA 106.1(3)
C7 C1 C3 109.5(3)
N2 C2 C4 110.1(3)
N2 C2 C6 109.2(3)
C6 C2 C4 110.7(3)
C6AA C4AA C2AA 119.7(4)
C1AA C4 C2 112.5(3)
C7AA C5AA C1AA 120.8(3)
C7AA C6AA C4AA 119.8(3)
C6AA C7AA C5AA 120.3(4)
O0AA C6 N1 123.1(3)
O0AA C6 C2 121.5(3)
N1 C6 C2 115.4(3)

loop_
_geom_bond_atom_site_label_1
_geom_bond_atom_site_label_2
_geom_bond_distance
O0AA C6 1.245(4)
O1AA C 1.223(4)
O5 C3AA 1.328(4)
O3AA C3AA 1.214(4)
O4AA C0AA 1.490(4)
O4AA C 1.336(4)
N1 C1 1.472(4)
N1 C6 1.329(4)
N2 C 1.359(4)
N2 C2 1.457(4)
C0AA C5 1.520(5)
C0AA C8 1.504(6)
C0AA C8AA 1.522(5)
C1AA C2AA 1.392(5)
C1AA C4 1.514(4)
C1AA C5AA 1.387(5)
C2AA C4AA 1.391(5)
C3AA C1 1.528(5)
C1 C3 1.531(5)
C1 C7 1.528(5)
C2 C4 1.539(4)
C2 C6 1.535(4)
C4AA C6AA 1.384(6)
C5AA C7AA 1.387(5)
C6AA C7AA 1.382(6)
